data_4125873
loop_
_publ_author_name
'Zheng, Yu'
'Tan, Yuqi'
'Harms, Klaus'
'Marsch, Michael'
'Riedel, Radostan'
'Zhang, Lilu'
'Meggers, Eric'

_publ_section_title
;
 Octahedral Ruthenium Complex with Exclusive Metal-Centered Chirality for
 Highly Effective Asymmetric Catalysis.
;
_journal_issue 12
_journal_name_full 'Journal of the American Chemical Society'
_journal_page_first 4322
_journal_page_last 4325
_journal_paper_doi 10.1021/jacs.7b01098
_journal_volume 139
_journal_year 2017
_chemical_formula_moiety 'C54 H56 N8 Ru, 2(F6 P), 2(C H2 Cl2)'
_chemical_formula_sum 'C56 H60 Cl4 F12 N8 P2 Ru'
_chemical_formula_weight 1377.93
_space_group_crystal_system monoclinic
_space_group_IT_number 15
_space_group_name_Hall '-C 2yc'
_space_group_name_H-M_alt 'C 1 2/c 1'
_symmetry_space_group_name_Hall '-C 2yc'
_symmetry_space_group_name_H-M 'C 1 2/c 1'
_atom_sites_solution_hydrogens geom
_atom_sites_solution_primary dual
_atom_sites_solution_secondary difmap
_audit_creation_method SHELXL-2016/6
_cell_angle_alpha 90
_cell_angle_beta 95.504(2)
_cell_angle_gamma 90
_cell_formula_units_Z 4
_cell_length_a 19.8615(9)
_cell_length_b 22.9601(10)
_cell_length_c 13.8009(6)
_cell_measurement_reflns_used 9919
_cell_measurement_temperature 230(2)
_cell_measurement_theta_max 25.2569
_cell_measurement_theta_min 2.3120
_cell_volume 6264.5(5)
_computing_cell_refinement 'SAINT V8.37A (Bruker AXS Inc., 2015)'
_computing_data_collection 'APEX3 (Bruker AXS Inc., 2015)'
_computing_data_reduction 'SAINT V8.37A (Bruker AXS Inc., 2015)'
_computing_molecular_graphics 'DIAMOND (Crystal Impact)'
_computing_structure_refinement 'SHELXL-2016/6 (Sheldrick, 2016)'
_computing_structure_solution 'XT V2014/1 (Bruker AXS Inc., 2014)'
_diffrn_ambient_temperature 230(2)
_diffrn_detector_area_resol_mean 7.9
_diffrn_measured_fraction_theta_full 0.999
_diffrn_measured_fraction_theta_max 0.998
_diffrn_measurement_device_type 'Bruker D8 QUEST area detector'
_diffrn_measurement_method '\w and \f scans'
_diffrn_radiation_type MoK\a
_diffrn_radiation_wavelength 0.71073
_diffrn_reflns_av_R_equivalents 0.0442
_diffrn_reflns_av_unetI/netI 0.0228
_diffrn_reflns_Laue_measured_fraction_full 0.999
_diffrn_reflns_Laue_measured_fraction_max 0.998
_diffrn_reflns_limit_h_max 23
_diffrn_reflns_limit_h_min -23
_diffrn_reflns_limit_k_max 27
_diffrn_reflns_limit_k_min -27
_diffrn_reflns_limit_l_max 16
_diffrn_reflns_limit_l_min -16
_diffrn_reflns_number 47978
_diffrn_reflns_point_group_measured_fraction_full 0.999
_diffrn_reflns_point_group_measured_fraction_max 0.998
_diffrn_reflns_theta_full 25.242
_diffrn_reflns_theta_max 25.297
_diffrn_reflns_theta_min 2.312
_diffrn_source 'microfocus sealed X-ray tube'
_exptl_absorpt_coefficient_mu 0.551
_exptl_absorpt_correction_T_max 0.7452
_exptl_absorpt_correction_T_min 0.6888
_exptl_absorpt_correction_type multi-scan
_exptl_absorpt_process_details
; 
 SADABS 2016/2: Krause, L., Herbst-Irmer, R., Sheldrick G.M. & Stalke D., 
 J. Appl. Cryst. 48 (2015) 3-10 
;
_exptl_crystal_colour 'pale yellow'
_exptl_crystal_density_diffrn 1.461
_exptl_crystal_density_method 'not measured'
_exptl_crystal_description block
_exptl_crystal_F_000 2808
_exptl_crystal_size_max 0.62
_exptl_crystal_size_mid 0.13
_exptl_crystal_size_min 0.11
_refine_diff_density_max 0.248
_refine_diff_density_min -0.317
_refine_diff_density_rms 0.049
_refine_ls_extinction_method none
_refine_ls_goodness_of_fit_ref 1.069
_refine_ls_hydrogen_treatment constr
_refine_ls_matrix_type full
_refine_ls_number_parameters 473
_refine_ls_number_reflns 5694
_refine_ls_number_restraints 191
_refine_ls_restrained_S_all 1.075
_refine_ls_R_factor_all 0.0432
_refine_ls_R_factor_gt 0.0349
_refine_ls_shift/su_max 0.001
_refine_ls_shift/su_mean 0.000
_refine_ls_structure_factor_coef Fsqd
_refine_ls_weighting_details 'w=1/[\s^2^(Fo^2^)+(0.0416P)^2^+7.2035P] where P=(Fo^2^+2Fc^2^)/3'
_refine_ls_weighting_scheme calc
_refine_ls_wR_factor_gt 0.0855
_refine_ls_wR_factor_ref 0.0896
_reflns_Friedel_coverage 0.000
_reflns_number_gt 4994
_reflns_number_total 5694
_reflns_threshold_expression 'I > 2\s(I)'
_cod_data_source_file ja7b01098_si_002.cif
_cod_data_source_block z1020c_0m
_cod_depositor_comments 'Adding full bibliography for 4125873--4125874.cif.'
_cod_database_code 4125873
_shelx_shelxl_version_number 2016/6
_shelx_space_group_comment
; 
The symmetry employed for this shelxl refinement is uniquely defined 
by the following loop, which should always be used as a source of 
symmetry information in preference to the above space-group names. 
They are only intended as comments. 
;
_shelx_estimated_absorpt_t_min 0.726
_shelx_estimated_absorpt_t_max 0.942

loop_
_space_group_symop_operation_xyz
'x, y, z'
'-x, y, -z+1/2'
'x+1/2, y+1/2, z'
'-x+1/2, y+1/2, -z+1/2'
'-x, -y, -z'
'x, -y, z-1/2'
'-x+1/2, -y+1/2, -z'
'x+1/2, -y+1/2, z-1/2'

loop_
_atom_site_label
_atom_site_type_symbol
_atom_site_fract_x
_atom_site_fract_y
_atom_site_fract_z
_atom_site_U_iso_or_equiv
_atom_site_adp_type
_atom_site_occupancy
_atom_site_site_symmetry_order
_atom_site_calc_flag
_atom_site_refinement_flags_posn
_atom_site_refinement_flags_adp
_atom_site_refinement_flags_occupancy
_atom_site_disorder_assembly
_atom_site_disorder_group
Ru1 Ru 0.500000 0.20497(2) 0.750000 0.03284(9) Uani 1 2 d S T P . .
C1 C 0.44065(11) 0.14710(10) 0.80656(16) 0.0385(5) Uani 1 1 d . . . . .
N2 N 0.43615(10) 0.11460(9) 0.88764(15) 0.0478(5) Uani 1 1 d . . . . .
C3 C 0.37393(14) 0.08630(13) 0.8842(2) 0.0625(8) Uani 1 1 d . . . . .
H3 H 0.359662 0.061568 0.932539 0.075 Uiso 1 1 calc R U . . .
C4 C 0.33837(13) 0.10008(11) 0.8016(2) 0.0577(7) Uani 1 1 d . . . . .
H4 H 0.294646 0.087169 0.779610 0.069 Uiso 1 1 calc R U . . .
N5 N 0.37922(9) 0.13783(8) 0.75365(15) 0.0416(4) Uani 1 1 d . . . . .
C6 C 0.36624(11) 0.16575(10) 0.66430(17) 0.0387(5) Uani 1 1 d . . . . .
N7 N 0.41709(9) 0.20110(8) 0.64394(13) 0.0371(4) Uani 1 1 d . . . . .
C8 C 0.40930(12) 0.23017(10) 0.55897(16) 0.0403(5) Uani 1 1 d . . . . .
H8 H 0.444494 0.254885 0.543662 0.048 Uiso 1 1 calc R U . . .
C9 C 0.35230(12) 0.22589(11) 0.49236(17) 0.0444(6) Uani 1 1 d . . . . .
C10 C 0.30141(12) 0.18823(11) 0.51636(19) 0.0479(6) Uani 1 1 d . . . . .
H10 H 0.262179 0.183556 0.473249 0.058 Uiso 1 1 calc R U . . .
C11 C 0.30815(12) 0.15798(11) 0.60234(19) 0.0466(6) Uani 1 1 d . . . . .
H11 H 0.273975 0.132504 0.618750 0.056 Uiso 1 1 calc R U . . .
C12 C 0.48768(13) 0.10992(11) 0.96780(18) 0.0476(6) Uani 1 1 d . . . . .
C13 C 0.54036(13) 0.07023(11) 0.96168(18) 0.0476(6) Uani 1 1 d . . . . .
C14 C 0.58897(14) 0.06666(12) 1.0404(2) 0.0547(7) Uani 1 1 d . . . . .
H14 H 0.625588 0.041055 1.036896 0.066 Uiso 1 1 calc R U . . .
C15 C 0.58569(16) 0.09913(13) 1.1235(2) 0.0629(8) Uani 1 1 d . . . . .
C16 C 0.53236(17) 0.13792(14) 1.1265(2) 0.0683(8) Uani 1 1 d . . . . .
H16 H 0.529919 0.160787 1.182519 0.082 Uiso 1 1 calc R U . . .
C17 C 0.48255(15) 0.14412(13) 1.0497(2) 0.0605(7) Uani 1 1 d . . . . .
C18 C 0.54367(15) 0.03130(12) 0.8751(2) 0.0574(7) Uani 1 1 d . . . . .
H18A H 0.581749 0.004934 0.886723 0.086 Uiso 1 1 calc R U . . .
H18B H 0.549252 0.054785 0.817989 0.086 Uiso 1 1 calc R U . . .
H18C H 0.502149 0.008979 0.864525 0.086 Uiso 1 1 calc R U . . .
C19 C 0.6380(2) 0.09143(17) 1.2094(2) 0.0928(12) Uani 1 1 d . . . . .
H19A H 0.634027 0.122894 1.255413 0.139 Uiso 1 1 calc R U . . .
H19B H 0.682873 0.091973 1.187115 0.139 Uiso 1 1 calc R U . . .
H19C H 0.630780 0.054483 1.240873 0.139 Uiso 1 1 calc R U . . .
C20 C 0.4244(2) 0.18644(17) 1.0553(3) 0.0908(12) Uani 1 1 d . . . . .
H20A H 0.434660 0.212635 1.109890 0.136 Uiso 1 1 calc R U . . .
H20B H 0.383414 0.164966 1.064153 0.136 Uiso 1 1 calc R U . . .
H20C H 0.418051 0.208801 0.995497 0.136 Uiso 1 1 calc R U . . .
C21 C 0.34692(13) 0.26023(13) 0.40069(18) 0.0506(6) Uani 1 1 d . . . . .
C22 C 0.37921(14) 0.31356(14) 0.3957(2) 0.0604(7) Uani 1 1 d . . . . .
H22 H 0.405702 0.327524 0.450972 0.072 Uiso 1 1 calc R U . . .
C23 C 0.37341(16) 0.34714(16) 0.3107(2) 0.0747(9) Uani 1 1 d . . . . .
C24 C 0.33271(17) 0.3248(2) 0.2309(2) 0.0812(11) Uani 1 1 d . . . . .
H24 H 0.328357 0.346297 0.172711 0.097 Uiso 1 1 calc R U . . .
C25 C 0.29885(17) 0.27276(18) 0.2341(2) 0.0742(10) Uani 1 1 d . . . . .
C26 C 0.30639(15) 0.24050(15) 0.31908(19) 0.0622(8) Uani 1 1 d . . . . .
H26 H 0.283806 0.204645 0.321923 0.075 Uiso 1 1 calc R U . . .
C27 C 0.4085(2) 0.40516(19) 0.3082(3) 0.1115(15) Uani 1 1 d . . . . .
H27A H 0.406196 0.419085 0.241597 0.167 Uiso 1 1 calc R U . . .
H27B H 0.455485 0.400875 0.333667 0.167 Uiso 1 1 calc R U . . .
H27C H 0.386458 0.432911 0.347706 0.167 Uiso 1 1 calc R U . . .
C28 C 0.2534(2) 0.2512(2) 0.1469(2) 0.1078(15) Uani 1 1 d . . . . .
H28A H 0.256898 0.209176 0.142459 0.162 Uiso 1 1 calc R U . . .
H28B H 0.267194 0.268796 0.088043 0.162 Uiso 1 1 calc R U . . .
H28C H 0.206890 0.261874 0.154406 0.162 Uiso 1 1 calc R U . . .
N29 N 0.54672(10) 0.27094(9) 0.67527(15) 0.0442(5) Uani 1 1 d . . . . .
C30 C 0.56653(15) 0.30690(12) 0.6296(2) 0.0587(7) Uani 1 1 d . . . . .
C31 C 0.5908(2) 0.35261(18) 0.5688(3) 0.1120(15) Uani 1 1 d . . . . .
H31A H 0.639742 0.351203 0.572221 0.168 Uiso 1 1 calc R U . . .
H31B H 0.576651 0.390237 0.591582 0.168 Uiso 1 1 calc R U . . .
H31C H 0.572046 0.346886 0.501905 0.168 Uiso 1 1 calc R U . . .
C1L C 0.6115(7) 0.5541(5) 0.3352(15) 0.108(4) Uani 0.531(16) 1 d D U P A 1
H1LA H 0.609257 0.541939 0.266830 0.130 Uiso 0.531(16) 1 calc R U P A 1
H1LB H 0.651447 0.535770 0.369577 0.130 Uiso 0.531(16) 1 calc R U P A 1
Cl1 Cl 0.5400(4) 0.5290(4) 0.3847(3) 0.156(2) Uani 0.531(16) 1 d D U P A 1
Cl2 Cl 0.6209(7) 0.6291(3) 0.3412(5) 0.146(3) Uani 0.531(16) 1 d D U P A 1
C1LA C 0.6293(9) 0.5625(7) 0.355(2) 0.146(7) Uani 0.469(16) 1 d D U P A 2
H1LC H 0.642922 0.541365 0.297890 0.176 Uiso 0.469(16) 1 calc R U P A 2
H1LD H 0.654587 0.546550 0.412988 0.176 Uiso 0.469(16) 1 calc R U P A 2
Cl1A Cl 0.5434(5) 0.5535(7) 0.3619(12) 0.302(6) Uani 0.469(16) 1 d D U P A 2
Cl2A Cl 0.6478(4) 0.6360(4) 0.3439(7) 0.135(2) Uani 0.469(16) 1 d D U P A 2
P1 P 0.7321(3) 0.4712(3) 0.5718(5) 0.0776(16) Uani 0.536(7) 1 d D . P B 1
F1 F 0.7467(3) 0.5102(3) 0.6647(6) 0.148(3) Uani 0.536(7) 1 d D . P B 1
F2 F 0.7253(3) 0.4194(3) 0.6428(5) 0.114(3) Uani 0.536(7) 1 d D . P B 1
F3 F 0.7167(3) 0.4313(5) 0.4817(4) 0.162(4) Uani 0.536(7) 1 d D . P B 1
F5 F 0.6542(3) 0.4798(3) 0.5698(7) 0.134(3) Uani 0.536(7) 1 d D . P B 1
F4 F 0.7384(5) 0.5282(5) 0.5119(9) 0.220(7) Uani 0.536(7) 1 d D . P B 1
F6 F 0.8098(3) 0.4567(4) 0.5763(4) 0.099(2) Uani 0.536(7) 1 d D . P B 1
P1A P 0.7301(3) 0.4694(3) 0.5520(6) 0.0706(17) Uani 0.464(7) 1 d D . P B 2
F1A F 0.7181(6) 0.5349(3) 0.5639(8) 0.159(5) Uani 0.464(7) 1 d D . P B 2
F2A F 0.7084(4) 0.4562(5) 0.6534(5) 0.136(3) Uani 0.464(7) 1 d D . P B 2
F3A F 0.7423(4) 0.4027(3) 0.5364(9) 0.154(4) Uani 0.464(7) 1 d D . P B 2
F5A F 0.6556(3) 0.4619(4) 0.5092(7) 0.116(3) Uani 0.464(7) 1 d D . P B 2
F4A F 0.7505(3) 0.4841(3) 0.4474(4) 0.097(2) Uani 0.464(7) 1 d D . P B 2
F6A F 0.8055(5) 0.4785(7) 0.5893(9) 0.209(6) Uani 0.464(7) 1 d D . P B 2

loop_
_atom_site_aniso_label
_atom_site_aniso_U_11
_atom_site_aniso_U_22
_atom_site_aniso_U_33
_atom_site_aniso_U_23
_atom_site_aniso_U_13
_atom_site_aniso_U_12
Ru1 0.03175(14) 0.03380(14) 0.03226(14) 0.000 -0.00061(9) 0.000
C1 0.0371(12) 0.0370(12) 0.0417(13) 0.0032(10) 0.0055(10) 0.0086(9)
N2 0.0419(11) 0.0503(12) 0.0523(12) 0.0172(10) 0.0105(9) 0.0079(9)
C3 0.0481(16) 0.0605(17) 0.081(2) 0.0319(16) 0.0160(14) 0.0014(13)
C4 0.0387(14) 0.0519(15) 0.083(2) 0.0199(14) 0.0111(13) -0.0033(12)
N5 0.0333(10) 0.0396(10) 0.0518(12) 0.0082(9) 0.0038(8) -0.0009(8)
C6 0.0335(12) 0.0382(12) 0.0444(13) -0.0008(10) 0.0035(10) 0.0008(9)
N7 0.0344(10) 0.0388(10) 0.0372(10) -0.0016(8) -0.0002(8) -0.0008(8)
C8 0.0371(12) 0.0472(13) 0.0361(12) -0.0002(10) 0.0006(9) -0.0031(10)
C9 0.0408(13) 0.0545(14) 0.0370(12) -0.0048(11) -0.0010(10) 0.0053(11)
C10 0.0333(12) 0.0596(15) 0.0489(14) -0.0096(12) -0.0061(10) -0.0005(11)
C11 0.0345(12) 0.0470(13) 0.0576(16) -0.0037(12) 0.0007(11) -0.0051(10)
C12 0.0489(14) 0.0526(14) 0.0426(14) 0.0168(11) 0.0109(11) 0.0087(12)
C13 0.0487(14) 0.0484(14) 0.0471(14) 0.0150(11) 0.0116(11) 0.0053(11)
C14 0.0512(15) 0.0551(15) 0.0581(17) 0.0211(13) 0.0062(12) 0.0074(12)
C15 0.073(2) 0.0665(18) 0.0489(16) 0.0230(14) 0.0033(14) -0.0048(15)
C16 0.095(2) 0.073(2) 0.0391(15) 0.0075(14) 0.0188(15) 0.0025(18)
C17 0.0709(19) 0.0659(18) 0.0481(16) 0.0163(14) 0.0230(14) 0.0137(15)
C18 0.0603(17) 0.0550(16) 0.0573(16) 0.0068(13) 0.0072(13) 0.0123(13)
C19 0.114(3) 0.096(3) 0.062(2) 0.0274(19) -0.023(2) -0.016(2)
C20 0.112(3) 0.093(2) 0.073(2) 0.0104(19) 0.039(2) 0.044(2)
C21 0.0412(14) 0.0698(18) 0.0398(13) 0.0016(12) -0.0009(11) 0.0089(12)
C22 0.0509(16) 0.084(2) 0.0457(15) 0.0106(14) 0.0009(12) 0.0060(15)
C23 0.0629(19) 0.098(2) 0.065(2) 0.0256(18) 0.0161(16) 0.0116(18)
C24 0.070(2) 0.132(3) 0.0429(17) 0.0245(19) 0.0114(15) 0.035(2)
C25 0.067(2) 0.115(3) 0.0387(16) 0.0000(17) -0.0031(14) 0.029(2)
C26 0.0570(17) 0.085(2) 0.0426(15) -0.0076(14) -0.0072(12) 0.0172(15)
C27 0.111(3) 0.118(3) 0.109(3) 0.053(3) 0.030(3) 0.001(3)
C28 0.106(3) 0.165(4) 0.0465(19) -0.012(2) -0.0236(19) 0.038(3)
N29 0.0395(11) 0.0453(11) 0.0464(12) 0.0002(10) -0.0033(9) -0.0066(9)
C30 0.0547(17) 0.0561(17) 0.0640(18) 0.0061(14) -0.0012(14) -0.0174(13)
C31 0.117(3) 0.099(3) 0.120(3) 0.042(3) 0.013(3) -0.050(3)
C1L 0.136(10) 0.098(6) 0.087(7) -0.025(5) -0.013(8) 0.044(6)
Cl1 0.161(4) 0.182(5) 0.123(4) -0.009(2) 0.000(2) 0.017(3)
Cl2 0.257(8) 0.087(2) 0.087(2) 0.0007(18) -0.014(4) 0.066(3)
C1LA 0.169(11) 0.135(9) 0.129(16) 0.013(12) -0.023(12) 0.056(9)
Cl1A 0.140(5) 0.253(10) 0.491(17) -0.009(9) -0.076(7) 0.013(5)
Cl2A 0.146(4) 0.130(3) 0.116(3) -0.036(2) -0.057(3) 0.039(3)
P1 0.065(2) 0.087(2) 0.077(2) 0.0138(15) -0.0117(15) -0.0283(17)
F1 0.136(5) 0.132(5) 0.170(6) -0.074(5) -0.023(4) -0.008(4)
F2 0.083(3) 0.121(4) 0.129(5) 0.059(4) -0.028(3) -0.036(3)
F3 0.116(5) 0.278(10) 0.090(4) -0.097(6) -0.002(3) -0.048(6)
F5 0.062(3) 0.119(4) 0.215(8) -0.017(5) -0.015(4) 0.011(3)
F4 0.189(8) 0.204(9) 0.243(11) 0.158(9) -0.099(8) -0.124(7)
F6 0.058(3) 0.189(6) 0.052(2) -0.010(3) 0.010(2) 0.001(3)
P1A 0.046(2) 0.078(3) 0.090(4) 0.025(2) 0.015(2) -0.0078(19)
F1A 0.241(9) 0.066(4) 0.188(9) -0.041(4) 0.119(8) -0.061(4)
F2A 0.150(7) 0.183(9) 0.082(4) 0.042(5) 0.050(4) -0.011(6)
F3A 0.145(7) 0.086(4) 0.243(10) 0.063(4) 0.077(6) 0.046(4)
F5A 0.073(3) 0.105(5) 0.165(7) 0.064(5) -0.015(4) -0.031(3)
F4A 0.071(3) 0.126(5) 0.098(4) 0.047(3) 0.033(3) 0.021(3)
F6A 0.095(6) 0.318(14) 0.202(11) 0.129(10) -0.044(6) -0.117(7)

loop_
_atom_type_symbol
_atom_type_description
_atom_type_scat_dispersion_real
_atom_type_scat_dispersion_imag
_atom_type_scat_source
C C 0.0033 0.0016 'International Tables Vol C Tables 4.2.6.8 and 6.1.1.4'
H H 0.0000 0.0000 'International Tables Vol C Tables 4.2.6.8 and 6.1.1.4'
F F 0.0171 0.0103 'International Tables Vol C Tables 4.2.6.8 and 6.1.1.4'
N N 0.0061 0.0033 'International Tables Vol C Tables 4.2.6.8 and 6.1.1.4'
P P 0.1023 0.0942 'International Tables Vol C Tables 4.2.6.8 and 6.1.1.4'
Ru Ru -1.2594 0.8363 'International Tables Vol C Tables 4.2.6.8 and 6.1.1.4'
Cl Cl 0.1484 0.1585 'International Tables Vol C Tables 4.2.6.8 and 6.1.1.4'

loop_
_geom_angle_atom_site_label_1
_geom_angle_atom_site_label_2
_geom_angle_atom_site_label_3
_geom_angle
_geom_angle_site_symmetry_1
_geom_angle_site_symmetry_3
C1 Ru1 C1 95.98(12) . 2_656
C1 Ru1 N7 98.82(8) . 2_656
C1 Ru1 N7 77.88(8) 2_656 2_656
C1 Ru1 N7 77.88(8) . .
C1 Ru1 N7 98.82(8) 2_656 .
N7 Ru1 N7 175.15(10) 2_656 .
C1 Ru1 N29 89.00(9) . 2_656
C1 Ru1 N29 169.64(8) 2_656 2_656
N7 Ru1 N29 92.41(7) 2_656 2_656
N7 Ru1 N29 91.09(7) . 2_656
C1 Ru1 N29 169.65(8) . .
C1 Ru1 N29 89.00(9) 2_656 .
N7 Ru1 N29 91.09(7) 2_656 .
N7 Ru1 N29 92.41(7) . .
N29 Ru1 N29 87.58(11) 2_656 .
N2 C1 N5 103.16(19) . .
N2 C1 Ru1 141.44(18) . .
N5 C1 Ru1 115.11(15) . .
C1 N2 C3 110.9(2) . .
C1 N2 C12 125.3(2) . .
C3 N2 C12 123.7(2) . .
C4 C3 N2 108.5(2) . .
C4 C3 H3 125.8 . .
N2 C3 H3 125.8 . .
C3 C4 N5 105.7(2) . .
C3 C4 H4 127.1 . .
N5 C4 H4 127.1 . .
C1 N5 C6 118.56(19) . .
C1 N5 C4 111.7(2) . .
C6 N5 C4 129.7(2) . .
N7 C6 C11 123.2(2) . .
N7 C6 N5 112.57(19) . .
C11 C6 N5 124.2(2) . .
C8 N7 C6 117.08(19) . .
C8 N7 Ru1 127.18(15) . .
C6 N7 Ru1 115.74(15) . .
N7 C8 C9 124.0(2) . .
N7 C8 H8 118.0 . .
C9 C8 H8 118.0 . .
C8 C9 C10 116.7(2) . .
C8 C9 C21 120.8(2) . .
C10 C9 C21 122.5(2) . .
C11 C10 C9 120.5(2) . .
C11 C10 H10 119.8 . .
C9 C10 H10 119.8 . .
C10 C11 C6 118.5(2) . .
C10 C11 H11 120.7 . .
C6 C11 H11 120.7 . .
C17 C12 C13 122.2(2) . .
C17 C12 N2 118.8(2) . .
C13 C12 N2 119.0(2) . .
C14 C13 C12 117.5(2) . .
C14 C13 C18 120.6(2) . .
C12 C13 C18 121.9(2) . .
C15 C14 C13 122.5(3) . .
C15 C14 H14 118.8 . .
C13 C14 H14 118.8 . .
C14 C15 C16 118.1(3) . .
C14 C15 C19 120.5(3) . .
C16 C15 C19 121.5(3) . .
C17 C16 C15 122.3(3) . .
C17 C16 H16 118.9 . .
C15 C16 H16 118.9 . .
C16 C17 C12 117.5(3) . .
C16 C17 C20 121.2(3) . .
C12 C17 C20 121.3(3) . .
C13 C18 H18A 109.5 . .
C13 C18 H18B 109.5 . .
H18A C18 H18B 109.5 . .
C13 C18 H18C 109.5 . .
H18A C18 H18C 109.5 . .
H18B C18 H18C 109.5 . .
C15 C19 H19A 109.5 . .
C15 C19 H19B 109.5 . .
H19A C19 H19B 109.5 . .
C15 C19 H19C 109.5 . .
H19A C19 H19C 109.5 . .
H19B C19 H19C 109.5 . .
C17 C20 H20A 109.5 . .
C17 C20 H20B 109.5 . .
H20A C20 H20B 109.5 . .
C17 C20 H20C 109.5 . .
H20A C20 H20C 109.5 . .
H20B C20 H20C 109.5 . .
C22 C21 C26 118.7(3) . .
C22 C21 C9 121.0(2) . .
C26 C21 C9 120.2(3) . .
C21 C22 C23 121.8(3) . .
C21 C22 H22 119.1 . .
C23 C22 H22 119.1 . .
C24 C23 C22 116.9(3) . .
C24 C23 C27 122.7(3) . .
C22 C23 C27 120.4(3) . .
C25 C24 C23 122.8(3) . .
C25 C24 H24 118.6 . .
C23 C24 H24 118.6 . .
C24 C25 C26 118.6(3) . .
C24 C25 C28 121.0(3) . .
C26 C25 C28 120.4(4) . .
C25 C26 C21 121.2(3) . .
C25 C26 H26 119.4 . .
C21 C26 H26 119.4 . .
C23 C27 H27A 109.5 . .
C23 C27 H27B 109.5 . .
H27A C27 H27B 109.5 . .
C23 C27 H27C 109.5 . .
H27A C27 H27C 109.5 . .
H27B C27 H27C 109.5 . .
C25 C28 H28A 109.5 . .
C25 C28 H28B 109.5 . .
H28A C28 H28B 109.5 . .
C25 C28 H28C 109.5 . .
H28A C28 H28C 109.5 . .
H28B C28 H28C 109.5 . .
C30 N29 Ru1 173.7(2) . .
N29 C30 C31 178.5(3) . .
C30 C31 H31A 109.5 . .
C30 C31 H31B 109.5 . .
H31A C31 H31B 109.5 . .
C30 C31 H31C 109.5 . .
H31A C31 H31C 109.5 . .
H31B C31 H31C 109.5 . .
Cl1 C1L Cl2 113.5(7) . .
Cl1 C1L H1LA 108.9 . .
Cl2 C1L H1LA 108.9 . .
Cl1 C1L H1LB 108.9 . .
Cl2 C1L H1LB 108.9 . .
H1LA C1L H1LB 107.7 . .
Cl1A C1LA Cl2A 109.8(10) . .
Cl1A C1LA H1LC 109.7 . .
Cl2A C1LA H1LC 109.7 . .
Cl1A C1LA H1LD 109.7 . .
Cl2A C1LA H1LD 109.7 . .
H1LC C1LA H1LD 108.2 . .
F3 P1 F2 91.8(6) . .
F3 P1 F5 86.7(5) . .
F2 P1 F5 87.8(5) . .
F3 P1 F4 95.2(7) . .
F2 P1 F4 172.8(8) . .
F5 P1 F4 90.8(6) . .
F3 P1 F1 178.4(7) . .
F2 P1 F1 86.7(5) . .
F5 P1 F1 92.7(5) . .
F4 P1 F1 86.3(6) . .
F3 P1 F6 91.4(5) . .
F2 P1 F6 87.6(5) . .
F5 P1 F6 175.0(7) . .
F4 P1 F6 94.0(6) . .
F1 P1 F6 89.1(5) . .
F2A P1A F1A 92.1(6) . .
F2A P1A F5A 89.1(5) . .
F1A P1A F5A 89.9(6) . .
F2A P1A F6A 94.0(7) . .
F1A P1A F6A 89.3(8) . .
F5A P1A F6A 176.7(8) . .
F2A P1A F3A 89.6(6) . .
F1A P1A F3A 178.2(8) . .
F5A P1A F3A 89.6(6) . .
F6A P1A F3A 91.2(7) . .
F2A P1A F4A 178.4(6) . .
F1A P1A F4A 86.8(5) . .
F5A P1A F4A 89.7(5) . .
F6A P1A F4A 87.1(6) . .
F3A P1A F4A 91.5(6) . .

loop_
_geom_bond_atom_site_label_1
_geom_bond_atom_site_label_2
_geom_bond_distance
_geom_bond_site_symmetry_2
Ru1 C1 1.985(2) .
Ru1 C1 1.985(2) 2_656
Ru1 N7 2.0975(18) 2_656
Ru1 N7 2.0976(18) .
Ru1 N29 2.098(2) 2_656
Ru1 N29 2.098(2) .
C1 N2 1.355(3) .
C1 N5 1.377(3) .
N2 C3 1.393(3) .
N2 C12 1.437(3) .
C3 C4 1.321(4) .
C3 H3 0.9400 .
C4 N5 1.396(3) .
C4 H4 0.9400 .
N5 C6 1.392(3) .
C6 N7 1.346(3) .
C6 C11 1.380(3) .
N7 C8 1.345(3) .
C8 C9 1.392(3) .
C8 H8 0.9400 .
C9 C10 1.394(4) .
C9 C21 1.486(4) .
C10 C11 1.370(4) .
C10 H10 0.9400 .
C11 H11 0.9400 .
C12 C17 1.388(4) .
C12 C13 1.396(3) .
C13 C14 1.385(4) .
C13 C18 1.499(4) .
C14 C15 1.375(4) .
C14 H14 0.9400 .
C15 C16 1.387(4) .
C15 C19 1.510(4) .
C16 C17 1.386(4) .
C16 H16 0.9400 .
C17 C20 1.517(4) .
C18 H18A 0.9700 .
C18 H18B 0.9700 .
C18 H18C 0.9700 .
C19 H19A 0.9700 .
C19 H19B 0.9700 .
C19 H19C 0.9700 .
C20 H20A 0.9700 .
C20 H20B 0.9700 .
C20 H20C 0.9700 .
C21 C22 1.387(4) .
C21 C26 1.396(4) .
C22 C23 1.400(4) .
C22 H22 0.9400 .
C23 C24 1.399(5) .
C23 C27 1.505(5) .
C24 C25 1.374(5) .
C24 H24 0.9400 .
C25 C26 1.383(4) .
C25 C28 1.517(5) .
C26 H26 0.9400 .
C27 H27A 0.9700 .
C27 H27B 0.9700 .
C27 H27C 0.9700 .
C28 H28A 0.9700 .
C28 H28B 0.9700 .
C28 H28C 0.9700 .
N29 C30 1.132(3) .
C30 C31 1.455(4) .
C31 H31A 0.9700 .
C31 H31B 0.9700 .
C31 H31C 0.9700 .
C1L Cl1 1.731(11) .
C1L Cl2 1.733(10) .
C1L H1LA 0.9800 .
C1L H1LB 0.9800 .
C1LA Cl1A 1.731(13) .
C1LA Cl2A 1.737(12) .
C1LA H1LC 0.9800 .
C1LA H1LD 0.9800 .
P1 F3 1.550(7) .
P1 F2 1.555(8) .
P1 F5 1.557(8) .
P1 F4 1.559(8) .
P1 F1 1.568(8) .
P1 F6 1.574(7) .
P1A F2A 1.533(8) .
P1A F1A 1.534(9) .
P1A F5A 1.549(8) .
P1A F6A 1.550(9) .
P1A F3A 1.569(9) .
P1A F4A 1.574(8) .

loop_
_geom_torsion_atom_site_label_1
_geom_torsion_atom_site_label_2
_geom_torsion_atom_site_label_3
_geom_torsion_atom_site_label_4
_geom_torsion
N5 C1 N2 C3 0.1(3)
Ru1 C1 N2 C3 172.9(2)
N5 C1 N2 C12 -179.2(2)
Ru1 C1 N2 C12 -6.3(4)
C1 N2 C3 C4 0.2(3)
C12 N2 C3 C4 179.5(2)
N2 C3 C4 N5 -0.4(3)
N2 C1 N5 C6 179.49(19)
Ru1 C1 N5 C6 4.4(3)
N2 C1 N5 C4 -0.3(3)
Ru1 C1 N5 C4 -175.43(17)
C3 C4 N5 C1 0.5(3)
C3 C4 N5 C6 -179.3(2)
C1 N5 C6 N7 -2.6(3)
C4 N5 C6 N7 177.2(2)
C1 N5 C6 C11 176.8(2)
C4 N5 C6 C11 -3.4(4)
C11 C6 N7 C8 0.6(3)
N5 C6 N7 C8 -179.95(19)
C11 C6 N7 Ru1 -179.75(18)
N5 C6 N7 Ru1 -0.3(2)
C6 N7 C8 C9 0.3(3)
Ru1 N7 C8 C9 -179.28(17)
N7 C8 C9 C10 -1.0(4)
N7 C8 C9 C21 178.9(2)
C8 C9 C10 C11 0.7(4)
C21 C9 C10 C11 -179.1(2)
C9 C10 C11 C6 0.1(4)
N7 C6 C11 C10 -0.8(4)
N5 C6 C11 C10 179.8(2)
C1 N2 C12 C17 97.9(3)
C3 N2 C12 C17 -81.3(3)
C1 N2 C12 C13 -83.6(3)
C3 N2 C12 C13 97.3(3)
C17 C12 C13 C14 -1.2(4)
N2 C12 C13 C14 -179.7(2)
C17 C12 C13 C18 176.9(2)
N2 C12 C13 C18 -1.7(4)
C12 C13 C14 C15 1.9(4)
C18 C13 C14 C15 -176.1(3)
C13 C14 C15 C16 -1.8(4)
C13 C14 C15 C19 176.9(3)
C14 C15 C16 C17 0.9(4)
C19 C15 C16 C17 -177.7(3)
C15 C16 C17 C12 -0.2(4)
C15 C16 C17 C20 179.4(3)
C13 C12 C17 C16 0.4(4)
N2 C12 C17 C16 178.9(2)
C13 C12 C17 C20 -179.2(3)
N2 C12 C17 C20 -0.7(4)
C8 C9 C21 C22 -28.9(4)
C10 C9 C21 C22 150.9(3)
C8 C9 C21 C26 154.2(2)
C10 C9 C21 C26 -26.0(4)
C26 C21 C22 C23 -1.5(4)
C9 C21 C22 C23 -178.5(3)
C21 C22 C23 C24 0.8(5)
C21 C22 C23 C27 179.3(3)
C22 C23 C24 C25 0.7(5)
C27 C23 C24 C25 -177.8(3)
C23 C24 C25 C26 -1.4(5)
C23 C24 C25 C28 177.9(3)
C24 C25 C26 C21 0.6(5)
C28 C25 C26 C21 -178.7(3)
C22 C21 C26 C25 0.8(4)
C9 C21 C26 C25 177.8(3)
